data_7219650
loop_
_publ_author_name
'Kirby, Isabelle L.'
'Pitak, Mateusz B.'
'Wilson, Claire'
'Gale, Philip A.'
'Coles, Simon J.'

_publ_section_title
;
 Electron density distribution studies as a tool to explore the behaviour
 of thiourea-based anion receptors
;
_journal_issue 14
_journal_name_full CrystEngComm
_journal_page_first 2815
_journal_paper_doi 10.1039/C5CE00213C
_journal_volume 17
_journal_year 2015
_chemical_compound_source 'Isabelle Kirby'
_chemical_formula_moiety 'C13 H11 N3 O3'
_chemical_formula_sum 'C13 H11 N3 O3'
_chemical_formula_weight 257.25
_chemical_name_common 1-(4-nitrophenyl)-3-(phenyl)urea
_chemical_name_systematic
;
 1-(4-nitrophenyl)-3-(phenyl)urea
;
_space_group_IT_number 4
_symmetry_cell_setting monoclinic
_symmetry_space_group_name_Hall 'P 2yb'
_symmetry_space_group_name_H-M 'P 1 21 1'
_atom_sites_solution_hydrogens geom
_atom_sites_solution_primary direct
_atom_sites_solution_secondary difmap
_audit_creation_method SHELXL-97
_audit_update_record
;
2015-01-08 deposited with the CCDC.
2015-02-25 downloaded from the CCDC.
;
_cell_angle_alpha 90.00
_cell_angle_beta 96.929(17)
_cell_angle_gamma 90.00
_cell_formula_units_Z 2
_cell_length_a 4.590(4)
_cell_length_b 8.336(7)
_cell_length_c 15.282(13)
_cell_measurement_reflns_used 1424
_cell_measurement_temperature 100(2)
_cell_measurement_theta_max 27.5
_cell_measurement_theta_min 3.6
_cell_volume 580.5(9)
_computing_cell_refinement
;
CrystalClear-SM Expert 2.0 r7 (Rigaku, 2011)
;
_computing_data_collection
;
CrystalClear-SM Expert 2.0 r7 (Rigaku, 2011)
;
_computing_data_reduction
;
CrystalClear-SM Expert 2.0 r7 (Rigaku, 2011)
;
_computing_publication_material 'WINGX (Farrugia, 1998)'
_computing_structure_refinement 'SHELXL-97 (Sheldrick, 2008)'
_computing_structure_solution 'SHELXS-97 (Sheldrick, 1997)'
_diffrn_ambient_temperature 100(2)
_diffrn_detector 'CCD plate'
_diffrn_detector_area_resol_mean 28.5714
_diffrn_detector_type 'Rigaku HG Saturn724+ (2x2 bin mode)'
_diffrn_measured_fraction_theta_full 0.996
_diffrn_measured_fraction_theta_max 0.996
_diffrn_measurement_device 'four-circle \k diffractometer'
_diffrn_measurement_device_type 'Rigaku AFC12 (Right)'
_diffrn_measurement_method 'profile data from \w-scans'
_diffrn_measurement_specimen_support 'MiTeGen MicroMesh'
_diffrn_radiation_collimation 'Confocal mirrors, HF Varimax '
_diffrn_radiation_type MoK\a
_diffrn_radiation_wavelength 0.71073
_diffrn_reflns_av_R_equivalents 0.0342
_diffrn_reflns_av_sigmaI/netI 0.0367
_diffrn_reflns_limit_h_max 5
_diffrn_reflns_limit_h_min -5
_diffrn_reflns_limit_k_max 10
_diffrn_reflns_limit_k_min -10
_diffrn_reflns_limit_l_max 19
_diffrn_reflns_limit_l_min -19
_diffrn_reflns_number 5340
_diffrn_reflns_theta_full 27.48
_diffrn_reflns_theta_max 27.48
_diffrn_reflns_theta_min 3.63
_diffrn_source 'Rotating Anode'
_diffrn_source_current 55.0
_diffrn_source_power 2.475
_diffrn_source_voltage 45.0
_exptl_absorpt_coefficient_mu 0.108
_exptl_absorpt_correction_T_max 0.9978
_exptl_absorpt_correction_T_min 0.9872
_exptl_absorpt_correction_type multi-scan
_exptl_absorpt_process_details
;
Jacobson, R. (1998). REQAB. Private communication to the 
Rigaku Corporation, Tokyo, Japan.
;
_exptl_crystal_colour Colourless
_exptl_crystal_density_diffrn 1.472
_exptl_crystal_density_method 'not measured'
_exptl_crystal_description needle
_exptl_crystal_F_000 268
_exptl_crystal_size_max 0.12
_exptl_crystal_size_mid 0.02
_exptl_crystal_size_min 0.02
_refine_diff_density_max 0.161
_refine_diff_density_min -0.291
_refine_diff_density_rms 0.053
_refine_ls_extinction_method none
_refine_ls_goodness_of_fit_ref 1.071
_refine_ls_hydrogen_treatment constr
_refine_ls_matrix_type full
_refine_ls_number_parameters 173
_refine_ls_number_reflns 1408
_refine_ls_number_restraints 1
_refine_ls_restrained_S_all 1.070
_refine_ls_R_factor_all 0.0492
_refine_ls_R_factor_gt 0.0448
_refine_ls_shift/su_max 0.000
_refine_ls_shift/su_mean 0.000
_refine_ls_structure_factor_coef Fsqd
_refine_ls_weighting_details 'calc w=1/[\s^2^(Fo^2^)+(0.0696P)^2^+0.0690P] where P=(Fo^2^+2Fc^2^)/3'
_refine_ls_weighting_scheme calc
_refine_ls_wR_factor_gt 0.1159
_refine_ls_wR_factor_ref 0.1185
_reflns_number_gt 1298
_reflns_number_total 1408
_reflns_threshold_expression >2\s(I)
_cod_data_source_file c5ce00213c2.cif
_cod_data_source_block shelxa
_cod_depositor_comments
;
The following automatic conversions were performed:

'_symmetry_cell_setting' value 'Monoclinic' changed to 'monoclinic'
according to
/usr/data/users/saulius/crontab/automatic-downloads/rss-feeds/RSC/lib/dictionaries/cif_core.dic
dictionary named 'cif_core.dic' version 2.4.2 from 2011-04-26.

Automatic conversion script
Id: cif_fix_values 3008 2015-01-20 13:52:24Z robertas 

 Adding full bibliography for 7219650--7219659.cif.
;
_cod_original_sg_symbol_H-M 'P 21'
_cod_database_code 7219650

loop_
_symmetry_equiv_pos_as_xyz
'x, y, z'
'-x, y+1/2, -z'

loop_
_atom_site_label
_atom_site_type_symbol
_atom_site_fract_x
_atom_site_fract_y
_atom_site_fract_z
_atom_site_U_iso_or_equiv
_atom_site_adp_type
_atom_site_occupancy
_atom_site_symmetry_multiplicity
_atom_site_calc_flag
_atom_site_refinement_flags
C11 C 0.9453(6) 0.7635(4) 0.72921(19) 0.0231(6) Uani 1 1 d .
H11 H 1.0373 0.7574 0.7882 0.028 Uiso 1 1 calc R
C12 C 1.0365(6) 0.6650(4) 0.66513(18) 0.0233(6) Uani 1 1 d .
H12 H 1.1928 0.5917 0.6804 0.028 Uiso 1 1 calc R
C13 C 0.9030(6) 0.6717(4) 0.57864(18) 0.0212(6) Uani 1 1 d .
H13 H 0.9654 0.6024 0.5352 0.025 Uiso 1 1 calc R
C8 C 0.6778(5) 0.7805(4) 0.55639(17) 0.0179(5) Uani 1 1 d .
C9 C 0.5857(6) 0.8809(4) 0.62047(19) 0.0230(6) Uani 1 1 d .
H9 H 0.4320 0.9557 0.6050 0.028 Uiso 1 1 calc R
C10 C 0.7179(6) 0.8718(4) 0.70688(18) 0.0232(6) Uani 1 1 d .
H10 H 0.6533 0.9394 0.7507 0.028 Uiso 1 1 calc R
C7 C 0.6597(5) 0.7898(4) 0.39564(16) 0.0174(5) Uani 1 1 d .
C4 C 0.5593(5) 0.8038(4) 0.23489(17) 0.0190(6) Uani 1 1 d .
C5 C 0.7641(6) 0.6915(4) 0.21276(18) 0.0215(6) Uani 1 1 d .
H5 H 0.8488 0.6173 0.2557 0.026 Uiso 1 1 calc R
C6 C 0.8433(6) 0.6884(4) 0.12829(19) 0.0251(6) Uani 1 1 d .
H6 H 0.9831 0.6130 0.1126 0.030 Uiso 1 1 calc R
C1 C 0.7151(6) 0.7974(4) 0.06721(18) 0.0255(6) Uani 1 1 d .
C2 C 0.5101(7) 0.9078(4) 0.0873(2) 0.0282(7) Uani 1 1 d .
H2 H 0.4244 0.9807 0.0438 0.034 Uiso 1 1 calc R
C3 C 0.4312(7) 0.9110(4) 0.17162(18) 0.0241(6) Uani 1 1 d .
H3 H 0.2897 0.9862 0.1865 0.029 Uiso 1 1 calc R
N3 N 0.5259(5) 0.7894(3) 0.46939(13) 0.0200(5) Uani 1 1 d .
H3A H 0.3331 0.7950 0.4635 0.024 Uiso 1 1 calc R
N2 N 0.4692(5) 0.8068(3) 0.31918(14) 0.0188(5) Uani 1 1 d .
H2A H 0.2815 0.8203 0.3236 0.023 Uiso 1 1 calc R
N1 N 0.8002(6) 0.7965(4) -0.02183(16) 0.0323(6) Uani 1 1 d .
O1 O 0.9265(4) 0.7792(4) 0.39535(12) 0.0220(4) Uani 1 1 d .
O2 O 0.9905(6) 0.6992(6) -0.03874(15) 0.0484(7) Uani 1 1 d .
O3 O 0.6800(7) 0.8914(5) -0.07619(15) 0.0478(7) Uani 1 1 d .

loop_
_atom_site_aniso_label
_atom_site_aniso_U_11
_atom_site_aniso_U_22
_atom_site_aniso_U_33
_atom_site_aniso_U_23
_atom_site_aniso_U_13
_atom_site_aniso_U_12
C11 0.0260(15) 0.0231(14) 0.0201(13) 0.0018(11) 0.0018(11) -0.0037(12)
C12 0.0238(14) 0.0227(13) 0.0232(13) 0.0048(12) 0.0025(11) -0.0003(11)
C13 0.0223(14) 0.0197(13) 0.0220(13) 0.0009(12) 0.0042(10) -0.0025(11)
C8 0.0172(12) 0.0201(12) 0.0169(12) -0.0013(11) 0.0037(9) -0.0023(12)
C9 0.0220(14) 0.0233(13) 0.0246(14) -0.0028(13) 0.0063(11) 0.0012(12)
C10 0.0248(15) 0.0251(13) 0.0199(14) -0.0041(12) 0.0041(11) -0.0013(12)
C7 0.0183(12) 0.0167(12) 0.0172(12) -0.0009(11) 0.0016(10) 0.0009(11)
C4 0.0171(12) 0.0214(13) 0.0184(13) -0.0015(12) 0.0019(10) -0.0036(11)
C5 0.0211(13) 0.0235(14) 0.0197(13) 0.0019(12) 0.0018(10) 0.0021(12)
C6 0.0228(14) 0.0281(15) 0.0251(14) -0.0025(13) 0.0057(11) -0.0008(13)
C1 0.0287(14) 0.0309(15) 0.0167(13) -0.0012(13) 0.0024(10) -0.0101(14)
C2 0.0366(18) 0.0258(15) 0.0209(14) 0.0035(12) -0.0017(12) -0.0044(13)
C3 0.0252(15) 0.0236(14) 0.0236(14) 0.0017(11) 0.0035(11) 0.0020(12)
N3 0.0159(10) 0.0287(12) 0.0156(11) -0.0011(11) 0.0030(8) 0.0016(11)
N2 0.0128(10) 0.0259(12) 0.0179(11) -0.0013(10) 0.0023(8) 0.0023(10)
N1 0.0355(15) 0.0392(16) 0.0228(13) -0.0064(13) 0.0065(11) -0.0145(14)
O1 0.0168(9) 0.0284(10) 0.0209(9) 0.0008(9) 0.0030(7) 0.0006(9)
O2 0.0398(14) 0.079(2) 0.0285(12) -0.0065(14) 0.0129(11) 0.0011(15)
O3 0.083(2) 0.0412(14) 0.0199(11) 0.0082(11) 0.0079(12) -0.0101(15)

loop_
_atom_type_symbol
_atom_type_description
_atom_type_scat_dispersion_real
_atom_type_scat_dispersion_imag
_atom_type_scat_source
C C 0.0033 0.0016 'International Tables Vol C Tables 4.2.6.8 and 6.1.1.4'
H H 0.0000 0.0000 'International Tables Vol C Tables 4.2.6.8 and 6.1.1.4'
N N 0.0061 0.0033 'International Tables Vol C Tables 4.2.6.8 and 6.1.1.4'
O O 0.0106 0.0060 'International Tables Vol C Tables 4.2.6.8 and 6.1.1.4'

loop_
_geom_angle_atom_site_label_1
_geom_angle_atom_site_label_2
_geom_angle_atom_site_label_3
_geom_angle
C12 C11 C10 119.6(3)
C12 C11 H11 120.2
C10 C11 H11 120.2
C11 C12 C13 120.9(3)
C11 C12 H12 119.5
C13 C12 H12 119.5
C8 C13 C12 119.3(3)
C8 C13 H13 120.3
C12 C13 H13 120.3
C13 C8 C9 120.1(3)
C13 C8 N3 121.9(2)
C9 C8 N3 118.0(2)
C10 C9 C8 120.1(3)
C10 C9 H9 119.9
C8 C9 H9 119.9
C9 C10 C11 119.9(3)
C9 C10 H10 120.1
C11 C10 H10 120.1
O1 C7 N3 123.9(2)
O1 C7 N2 122.3(2)
N3 C7 N2 113.8(2)
C3 C4 C5 120.1(2)
C3 C4 N2 118.7(3)
C5 C4 N2 121.1(3)
C6 C5 C4 119.9(3)
C6 C5 H5 120.0
C4 C5 H5 120.0
C1 C6 C5 118.7(3)
C1 C6 H6 120.7
C5 C6 H6 120.7
C2 C1 C6 122.3(3)
C2 C1 N1 118.6(3)
C6 C1 N1 119.1(3)
C1 C2 C3 119.0(3)
C1 C2 H2 120.5
C3 C2 H2 120.5
C2 C3 C4 119.9(3)
C2 C3 H3 120.0
C4 C3 H3 120.0
C7 N3 C8 124.0(2)
C7 N3 H3A 118.0
C8 N3 H3A 118.0
C7 N2 C4 123.4(2)
C7 N2 H2A 118.3
C4 N2 H2A 118.3
O3 N1 O2 123.4(3)
O3 N1 C1 118.6(3)
O2 N1 C1 118.1(3)

loop_
_geom_bond_atom_site_label_1
_geom_bond_atom_site_label_2
_geom_bond_distance
C11 C12 1.381(4)
C11 C10 1.391(4)
C11 H11 0.9500
C12 C13 1.389(4)
C12 H12 0.9500
C13 C8 1.387(4)
C13 H13 0.9500
C8 C9 1.392(4)
C8 N3 1.427(3)
C9 C10 1.387(4)
C9 H9 0.9500
C10 H10 0.9500
C7 O1 1.228(3)
C7 N3 1.347(3)
C7 N2 1.379(3)
C4 C3 1.394(4)
C4 C5 1.396(4)
C4 N2 1.400(3)
C5 C6 1.383(4)
C5 H5 0.9500
C6 C1 1.382(4)
C6 H6 0.9500
C1 C2 1.378(5)
C1 N1 1.460(4)
C2 C3 1.380(4)
C2 H2 0.9500
C3 H3 0.9500
N3 H3A 0.8800
N2 H2A 0.8800
N1 O3 1.229(4)
N1 O2 1.242(5)

loop_
_geom_hbond_atom_site_label_D
_geom_hbond_atom_site_label_H
_geom_hbond_atom_site_label_A
_geom_hbond_distance_DH
_geom_hbond_distance_HA
_geom_hbond_distance_DA
_geom_hbond_angle_DHA
_geom_hbond_site_symmetry_A
N3 H3A O1 0.88 2.03 2.847(4) 154.2 1_455
N2 H2A O1 0.88 2.10 2.883(3) 148.1 1_455
